data_2212413
loop_
_publ_author_name
Sadiq-ur-Rehman
'Ali, Saqib'
'Parvez, Masood'

_publ_section_title
;
 <i>N</i>,<i>N</i>'-Bis(2-phenylethyl)thiourea
;
_journal_coeditor_code WW2076
_journal_issue 2
_journal_name_full 'Acta Crystallographica Section E'
_journal_page_first o640
_journal_page_last o641
_journal_paper_doi 10.1107/S1600536807000323
_journal_volume 63
_journal_year 2007
_chemical_formula_iupac 'C17 H20 N2 S'
_chemical_formula_moiety 'C17 H20 N2 S'
_chemical_formula_sum 'C17 H20 N2 S'
_chemical_formula_weight 284.41
_chemical_melting_point 356(2)
_chemical_name_systematic
;
N,N'-bis(2-phenylethyl)thiourea
;
_space_group_IT_number 61
_symmetry_cell_setting orthorhombic
_symmetry_space_group_name_Hall '-P 2ac 2ab'
_symmetry_space_group_name_H-M 'P b c a'
_atom_sites_solution_hydrogens geom
_atom_sites_solution_primary direct
_atom_sites_solution_secondary difmap
_cell_angle_alpha 90.00
_cell_angle_beta 90.00
_cell_angle_gamma 90.00
_cell_formula_units_Z 8
_cell_length_a 9.740(2)
_cell_length_b 9.173(2)
_cell_length_c 35.354(9)
_cell_measurement_reflns_used 5741
_cell_measurement_temperature 173(2)
_cell_measurement_theta_max 27.6
_cell_measurement_theta_min 3.1
_cell_volume 3158.7(12)
_computing_cell_refinement 'DENZO (Otwinowski & Minor, 1997)'
_computing_data_collection 'COLLECT (Hooft, 1998)'
_computing_data_reduction 'SCALEPACK (Otwinowski & Minor, 1997)'
_computing_molecular_graphics 'ORTEPII (Johnson, 1976)'
_computing_publication_material SHELXL97
_computing_structure_refinement 'SHELXL97 (Sheldrick, 1997)'
_computing_structure_solution 'SAPI91 (Fan, 1991)'
_diffrn_ambient_temperature 173(2)
_diffrn_measured_fraction_theta_full 0.965
_diffrn_measured_fraction_theta_max 0.965
_diffrn_measurement_device_type 'Nonius KappaCCD'
_diffrn_measurement_method '\w and \f'
_diffrn_radiation_monochromator graphite
_diffrn_radiation_source 'fine-focus sealed tube'
_diffrn_radiation_type MoK\a
_diffrn_radiation_wavelength 0.71073
_diffrn_reflns_av_R_equivalents 0.037
_diffrn_reflns_av_sigmaI/netI 0.064
_diffrn_reflns_limit_h_max 12
_diffrn_reflns_limit_h_min -12
_diffrn_reflns_limit_k_max 11
_diffrn_reflns_limit_k_min -11
_diffrn_reflns_limit_l_max 45
_diffrn_reflns_limit_l_min -45
_diffrn_reflns_number 5741
_diffrn_reflns_theta_full 27.6
_diffrn_reflns_theta_max 27.6
_diffrn_reflns_theta_min 3.1
_diffrn_standards_number 0
_exptl_absorpt_coefficient_mu 0.197
_exptl_absorpt_correction_T_max 0.973
_exptl_absorpt_correction_T_min 0.962
_exptl_absorpt_correction_type multi-scan
_exptl_absorpt_process_details '(SORTAV; Blessing, 1997)'
_exptl_crystal_colour colourless
_exptl_crystal_density_diffrn 1.196
_exptl_crystal_density_method 'not measured'
_exptl_crystal_description block
_exptl_crystal_F_000 1216
_exptl_crystal_size_max 0.20
_exptl_crystal_size_mid 0.16
_exptl_crystal_size_min 0.14
_refine_diff_density_max 0.19
_refine_diff_density_min -0.19
_refine_ls_extinction_method none
_refine_ls_goodness_of_fit_ref 1.02
_refine_ls_hydrogen_treatment constr
_refine_ls_matrix_type full
_refine_ls_number_parameters 181
_refine_ls_number_reflns 3523
_refine_ls_number_restraints 0
_refine_ls_restrained_S_all 1.02
_refine_ls_R_factor_all 0.078
_refine_ls_R_factor_gt 0.042
_refine_ls_shift/su_max 0.001
_refine_ls_shift/su_mean 0.000
_refine_ls_structure_factor_coef Fsqd
_refine_ls_weighting_details 'calc w=1/[\s^2^(Fo^2^)+(0.029P)^2^+0.81P] where P=(Fo^2^+2Fc^2^)/3'
_refine_ls_weighting_scheme calc
_refine_ls_wR_factor_gt 0.085
_refine_ls_wR_factor_ref 0.100
_reflns_number_gt 2385
_reflns_number_total 3523
_reflns_threshold_expression I>2\s(I)
_cod_data_source_file ww2076.cif
_cod_data_source_block I
_cod_database_code 2212413
_cod_database_fobs_code 2212413

loop_
_symmetry_equiv_pos_as_xyz
'x, y, z'
'-x+1/2, -y, z+1/2'
'x+1/2, -y+1/2, -z'
'-x, y+1/2, -z+1/2'
'-x, -y, -z'
'x-1/2, y, -z-1/2'
'-x-1/2, y-1/2, z'
'x, -y-1/2, z-1/2'

loop_
_atom_site_type_symbol
_atom_site_label
_atom_site_fract_x
_atom_site_fract_y
_atom_site_fract_z
_atom_site_U_iso_or_equiv
_atom_site_adp_type
_atom_site_calc_flag
_atom_site_refinement_flags
_atom_site_occupancy
S S1 0.91513(4) 0.12463(4) 0.527064(13) 0.03354(14) Uani d . 1
N N1 0.81209(15) 0.35394(14) 0.56322(4) 0.0351(4) Uani d . 1
H H1 0.7756 0.4417 0.5633 0.042 Uiso calc R 1
N N2 0.78376(15) 0.35498(15) 0.49914(4) 0.0392(4) Uani d . 1
H H2 0.7477 0.4421 0.5023 0.047 Uiso calc R 1
C C1 0.83151(16) 0.28685(17) 0.52967(5) 0.0297(4) Uani d . 1
C C2 0.8486(2) 0.28798(19) 0.59928(5) 0.0418(5) Uani d . 1
H H2A 0.9461 0.2575 0.5985 0.050 Uiso calc R 1
H H2B 0.7921 0.1996 0.6032 0.050 Uiso calc R 1
C C3 0.82761(19) 0.39074(18) 0.63231(5) 0.0373(4) Uani d . 1
H H3A 0.8879 0.4769 0.6294 0.045 Uiso calc R 1
H H3B 0.7312 0.4249 0.6327 0.045 Uiso calc R 1
C C4 0.86031(18) 0.31423(17) 0.66892(5) 0.0331(4) Uani d . 1
C C5 0.98492(19) 0.33546(19) 0.68692(5) 0.0403(5) Uani d . 1
H H5 1.0484 0.4037 0.6768 0.048 Uiso calc R 1
C C6 1.0188(2) 0.2587(2) 0.71946(6) 0.0482(5) Uani d . 1
H H6 1.1040 0.2763 0.7317 0.058 Uiso calc R 1
C C7 0.9292(2) 0.1576(2) 0.73396(6) 0.0485(5) Uani d . 1
H H7 0.9529 0.1035 0.7559 0.058 Uiso calc R 1
C C8 0.8040(2) 0.1350(2) 0.71628(6) 0.0482(5) Uani d . 1
H H8 0.7417 0.0648 0.7261 0.058 Uiso calc R 1
C C9 0.76946(19) 0.21405(19) 0.68449(5) 0.0411(5) Uani d . 1
H H9 0.6822 0.1998 0.6731 0.049 Uiso calc R 1
C C10 0.78662(18) 0.2965(2) 0.46098(5) 0.0373(4) Uani d . 1
H H10A 0.7103 0.3400 0.4464 0.045 Uiso calc R 1
H H10B 0.7707 0.1900 0.4622 0.045 Uiso calc R 1
C C11 0.92014(18) 0.3242(2) 0.44006(5) 0.0409(4) Uani d . 1
H H11A 0.9387 0.4303 0.4392 0.049 Uiso calc R 1
H H11B 0.9968 0.2766 0.4537 0.049 Uiso calc R 1
C C12 0.91180(16) 0.26546(19) 0.40039(5) 0.0343(4) Uani d . 1
C C13 0.95534(18) 0.1250(2) 0.39152(5) 0.0399(4) Uani d . 1
H H13 0.9942 0.0655 0.4108 0.048 Uiso calc R 1
C C14 0.94300(19) 0.0703(2) 0.35513(6) 0.0424(5) Uani d . 1
H H14 0.9742 -0.0255 0.3496 0.051 Uiso calc R 1
C C15 0.88551(19) 0.1545(2) 0.32682(6) 0.0429(5) Uani d . 1
H H15 0.8778 0.1176 0.3018 0.052 Uiso calc R 1
C C16 0.83952(19) 0.2928(2) 0.33537(6) 0.0431(5) Uani d . 1
H H16 0.7986 0.3510 0.3162 0.052 Uiso calc R 1
C C17 0.85259(19) 0.34757(19) 0.37165(5) 0.0396(4) Uani d . 1
H H17 0.8205 0.4431 0.3770 0.048 Uiso calc R 1

loop_
_atom_site_aniso_label
_atom_site_aniso_U_11
_atom_site_aniso_U_22
_atom_site_aniso_U_33
_atom_site_aniso_U_12
_atom_site_aniso_U_13
_atom_site_aniso_U_23
S1 0.0386(2) 0.0289(2) 0.0331(3) 0.00371(19) -0.0009(2) -0.00301(19)
N1 0.0495(9) 0.0284(7) 0.0273(8) 0.0084(7) -0.0007(7) -0.0019(6)
N2 0.0505(9) 0.0406(8) 0.0265(8) 0.0158(7) -0.0004(7) -0.0004(7)
C1 0.0290(8) 0.0318(8) 0.0284(10) -0.0020(7) 0.0013(7) -0.0009(8)
C2 0.0623(13) 0.0360(10) 0.0272(10) 0.0066(9) -0.0022(9) -0.0001(8)
C3 0.0432(10) 0.0368(9) 0.0319(10) 0.0057(8) -0.0047(8) -0.0058(8)
C4 0.0407(9) 0.0329(9) 0.0256(9) 0.0055(8) 0.0016(8) -0.0075(8)
C5 0.0456(11) 0.0420(10) 0.0333(11) -0.0025(9) -0.0016(9) 0.0006(8)
C6 0.0522(11) 0.0547(12) 0.0377(12) 0.0034(10) -0.0089(10) -0.0018(10)
C7 0.0695(14) 0.0503(12) 0.0256(10) 0.0104(11) 0.0054(10) 0.0013(9)
C8 0.0623(13) 0.0481(11) 0.0343(11) -0.0021(10) 0.0176(10) -0.0021(9)
C9 0.0421(10) 0.0463(11) 0.0349(11) 0.0004(9) 0.0043(9) -0.0100(9)
C10 0.0383(10) 0.0485(10) 0.0251(10) 0.0071(9) -0.0030(8) -0.0002(8)
C11 0.0424(10) 0.0504(10) 0.0299(10) -0.0048(9) 0.0007(9) 0.0012(9)
C12 0.0304(9) 0.0453(10) 0.0272(10) -0.0030(8) 0.0037(8) 0.0032(8)
C13 0.0369(10) 0.0480(10) 0.0348(11) 0.0039(8) 0.0005(9) 0.0086(9)
C14 0.0412(11) 0.0416(10) 0.0444(12) 0.0022(8) 0.0038(9) -0.0016(9)
C15 0.0448(11) 0.0540(12) 0.0300(11) -0.0083(9) 0.0026(9) -0.0034(9)
C16 0.0467(11) 0.0491(11) 0.0335(11) 0.0002(9) -0.0036(9) 0.0091(9)
C17 0.0448(10) 0.0405(10) 0.0336(11) 0.0021(8) -0.0008(9) 0.0024(8)

loop_
_atom_type_symbol
_atom_type_description
_atom_type_scat_dispersion_real
_atom_type_scat_dispersion_imag
_atom_type_scat_source
C C 0.0033 0.0016 'International Tables Vol C Tables 4.2.6.8 and 6.1.1.4'
H H 0.0000 0.0000 'International Tables Vol C Tables 4.2.6.8 and 6.1.1.4'
N N 0.0061 0.0033 'International Tables Vol C Tables 4.2.6.8 and 6.1.1.4'
S S 0.1246 0.1234 'International Tables Vol C Tables 4.2.6.8 and 6.1.1.4'

loop_
_geom_angle_atom_site_label_1
_geom_angle_atom_site_label_2
_geom_angle_atom_site_label_3
_geom_angle
_geom_angle_publ_flag
C1 N1 C2 123.09(14) y
C1 N1 H1 118.5 ?
C2 N1 H1 118.5 ?
C1 N2 C10 124.96(14) y
C1 N2 H2 117.5 ?
C10 N2 H2 117.5 ?
N2 C1 N1 116.71(14) ?
N2 C1 S1 122.33(13) ?
N1 C1 S1 120.95(13) ?
N1 C2 C3 112.56(14) ?
N1 C2 H2A 109.1 ?
C3 C2 H2A 109.1 ?
N1 C2 H2B 109.1 ?
C3 C2 H2B 109.1 ?
H2A C2 H2B 107.8 ?
C4 C3 C2 110.12(14) ?
C4 C3 H3A 109.6 ?
C2 C3 H3A 109.6 ?
C4 C3 H3B 109.6 ?
C2 C3 H3B 109.6 ?
H3A C3 H3B 108.2 ?
C5 C4 C9 117.99(17) ?
C5 C4 C3 120.99(16) ?
C9 C4 C3 120.93(16) ?
C4 C5 C6 121.20(18) ?
C4 C5 H5 119.4 ?
C6 C5 H5 119.4 ?
C7 C6 C5 120.07(19) ?
C7 C6 H6 120.0 ?
C5 C6 H6 120.0 ?
C6 C7 C8 119.46(19) ?
C6 C7 H7 120.3 ?
C8 C7 H7 120.3 ?
C9 C8 C7 120.23(18) ?
C9 C8 H8 119.9 ?
C7 C8 H8 119.9 ?
C8 C9 C4 121.02(18) ?
C8 C9 H9 119.5 ?
C4 C9 H9 119.5 ?
N2 C10 C11 114.03(15) ?
N2 C10 H10A 108.7 ?
C11 C10 H10A 108.7 ?
N2 C10 H10B 108.7 ?
C11 C10 H10B 108.7 ?
H10A C10 H10B 107.6 ?
C12 C11 C10 110.36(15) ?
C12 C11 H11A 109.6 ?
C10 C11 H11A 109.6 ?
C12 C11 H11B 109.6 ?
C10 C11 H11B 109.6 ?
H11A C11 H11B 108.1 ?
C17 C12 C13 117.59(17) ?
C17 C12 C11 120.63(16) ?
C13 C12 C11 121.68(16) ?
C14 C13 C12 121.17(17) ?
C14 C13 H13 119.4 ?
C12 C13 H13 119.4 ?
C15 C14 C13 120.31(18) ?
C15 C14 H14 119.8 ?
C13 C14 H14 119.8 ?
C16 C15 C14 119.14(19) ?
C16 C15 H15 120.4 ?
C14 C15 H15 120.4 ?
C15 C16 C17 120.48(18) ?
C15 C16 H16 119.8 ?
C17 C16 H16 119.8 ?
C16 C17 C12 121.29(17) ?
C16 C17 H17 119.4 ?
C12 C17 H17 119.4 ?

loop_
_geom_bond_atom_site_label_1
_geom_bond_atom_site_label_2
_geom_bond_distance
_geom_bond_publ_flag
S1 C1 1.699(2) y
N1 C1 1.350(2) y
N1 C2 1.455(2) y
N1 H1 0.8800 ?
N2 C1 1.331(2) y
N2 C10 1.452(2) y
N2 H2 0.8800 ?
C2 C3 1.515(2) ?
C2 H2A 0.9900 ?
C2 H2B 0.9900 ?
C3 C4 1.506(2) ?
C3 H3A 0.9900 ?
C3 H3B 0.9900 ?
C4 C5 1.384(2) ?
C4 C9 1.389(2) ?
C5 C6 1.388(2) ?
C5 H5 0.9500 ?
C6 C7 1.373(3) ?
C6 H6 0.9500 ?
C7 C8 1.386(3) ?
C7 H7 0.9500 ?
C8 C9 1.379(3) ?
C8 H8 0.9500 ?
C9 H9 0.9500 ?
C10 C11 1.518(2) ?
C10 H10A 0.9900 ?
C10 H10B 0.9900 ?
C11 C12 1.505(2) ?
C11 H11A 0.9900 ?
C11 H11B 0.9900 ?
C12 C17 1.390(2) ?
C12 C13 1.393(2) ?
C13 C14 1.386(3) ?
C13 H13 0.9500 ?
C14 C15 1.383(3) ?
C14 H14 0.9500 ?
C15 C16 1.379(3) ?
C15 H15 0.9500 ?
C16 C17 1.383(3) ?
C16 H16 0.9500 ?
C17 H17 0.9500 ?

loop_
_geom_hbond_atom_site_label_D
_geom_hbond_atom_site_label_H
_geom_hbond_atom_site_label_A
_geom_hbond_site_symmetry_A
_geom_hbond_distance_DH
_geom_hbond_distance_HA
_geom_hbond_distance_DA
_geom_hbond_angle_DHA
N1 H1 S1 7_765 0.88 2.81 3.563(2) 144
N2 H2 S1 7_765 0.88 2.47 3.293(2) 157

loop_
_geom_torsion_atom_site_label_1
_geom_torsion_atom_site_label_2
_geom_torsion_atom_site_label_3
_geom_torsion_atom_site_label_4
_geom_torsion
C10 N2 C1 N1 -175.80(15)
C10 N2 C1 S1 5.1(2)
C2 N1 C1 N2 174.97(16)
C2 N1 C1 S1 -5.9(2)
C1 N1 C2 C3 175.13(16)
N1 C2 C3 C4 177.20(15)
C2 C3 C4 C5 100.48(19)
C2 C3 C4 C9 -75.9(2)
C9 C4 C5 C6 0.3(3)
C3 C4 C5 C6 -176.17(16)
C4 C5 C6 C7 1.3(3)
C5 C6 C7 C8 -1.3(3)
C6 C7 C8 C9 -0.3(3)
C7 C8 C9 C4 1.9(3)
C5 C4 C9 C8 -1.9(3)
C3 C4 C9 C8 174.57(16)
C1 N2 C10 C11 -85.5(2)
N2 C10 C11 C12 -177.70(14)
C10 C11 C12 C17 83.9(2)
C10 C11 C12 C13 -92.3(2)
C17 C12 C13 C14 1.5(3)
C11 C12 C13 C14 177.86(16)
C12 C13 C14 C15 -0.6(3)
C13 C14 C15 C16 -0.6(3)
C14 C15 C16 C17 1.0(3)
C15 C16 C17 C12 -0.1(3)
C13 C12 C17 C16 -1.1(3)
C11 C12 C17 C16 -177.54(16)

loop_
_cod_related_entry_id
_cod_related_entry_database
_cod_related_entry_code
1 ChemSpider 699482
